data_9005317
loop_
_publ_author_name
'Wunder, B.'
'Marler, B.'

_publ_section_title
;
 Ge-analogues of aluminium silicates: High-pressure synthesis
 and properties of orthorhombic Al2GeO4(OH)2
 Note: Space group setting altered to match standard
;
_journal_name_full 'European Journal of Mineralogy'
_journal_page_first 1147
_journal_page_last 1158
_journal_volume 9
_journal_year 1997
_chemical_formula_sum 'Al2 Ge H2 O6'
_chemical_name_mineral Krieselite
_space_group_IT_number 62
_symmetry_space_group_name_Hall '-P 2c 2ab'
_symmetry_space_group_name_H-M 'P b n m'
_cell_angle_alpha 90
_cell_angle_beta 90
_cell_angle_gamma 90
_cell_formula_units_Z 4
_cell_length_a 4.804
_cell_length_b 9.107
_cell_length_c 8.551
_cell_volume 374.106
_database_code_amcsd 0006702
_exptl_crystal_density_diffrn 3.987
_cod_original_formula_sum 'Al2 Ge O6 H2'
_cod_database_code 9005317

loop_
_space_group_symop_operation_xyz
x,y,z
x,y,1/2-z
-x,-y,1/2+z
1/2+x,1/2-y,1/2+z
1/2-x,1/2+y,1/2-z
1/2-x,1/2+y,z
1/2+x,1/2-y,-z
-x,-y,-z

loop_
_atom_site_label
_atom_site_fract_x
_atom_site_fract_y
_atom_site_fract_z
_atom_site_U_iso_or_equiv
_atom_site_type_symbol
_atom_site_attached_hydrogens
Al -0.09330 0.13300 0.07910 0.00390 Al 0
Ge 0.40520 -0.06100 0.25000 0.00390 Ge 0
O1 -0.27300 0.03000 0.25000 0.00390 O 0
O2 0.06030 0.24700 0.25000 0.00390 O 0
O3 0.21260 -0.00400 0.08440 0.00390 O 0
O-H 0.58850 0.24800 0.06510 0.00390 O 1

loop_
_cod_changelog_entry_id
_cod_changelog_entry_author
_cod_changelog_entry_date
_cod_changelog_entry_text
1
;cod-tools version 3.8.0
Id: cif_guess_AMCSD_atom_types 9574 2023-05-10 09:00:05Z saulius
;
2023-05-10T18:49:59+03:00
;Derived atom types and hydrogen counts
from atom names that follow the AMCSD naming convention
(Wat == water, O-H == hydroxyl).
;
2 'Vaitkus, Antanas' 2024-01-03T18:51:00+02:00
;
 Corrected atom-site coordinates after consulting the updated version of AMCSD
 entry 0006702.
;

loop_
_cod_related_entry_id
_cod_related_entry_database
_cod_related_entry_code
1 AMCSD 0006702
